data_7718082
loop_
_publ_author_name
'Seuffert, Marcel T.'
'Sedykh, Alexander E.'
'Sch&#xe4;fer, Thomas C'
'Becker, Jonathan'
'M&#xfc;ller-Buschbaum, Klaus'

_publ_section_title
;
 Homoleptic coordination polymers and complexes of transition metals with
 2-(1,2,4-1<i>H</i>-triazol-3-yl) pyridine and tuning towards white-light
 emission.
;
_journal_issue 12
_journal_name_full 'Dalton transactions (Cambridge, England : 2003)'
_journal_page_first 5075
_journal_page_last 5090
_journal_paper_doi 10.1039/d4dt03149k
_journal_volume 54
_journal_year 2025
_chemical_formula_moiety 'C7 H9 Cl3 Co2 N4 O2, 4(C6 H12 O)'
_chemical_formula_sum 'C31 H57 Cl3 Co2 N4 O6'
_chemical_formula_weight 806.01
_space_group_crystal_system monoclinic
_space_group_IT_number 15
_space_group_name_Hall '-C 2yc'
_space_group_name_H-M_alt 'C 1 2/c 1'
_atom_sites_solution_hydrogens mixed
_atom_sites_solution_primary dual
_atom_sites_solution_secondary difmap
_audit_creation_method SHELXL-2019/3
_audit_update_record
;
2025-02-07 deposited with the CCDC.	2025-02-18 downloaded from the CCDC.
;
_cell_angle_alpha 90
_cell_angle_beta 92.869(2)
_cell_angle_gamma 90
_cell_formula_units_Z 8
_cell_length_a 28.4661(17)
_cell_length_b 9.8360(6)
_cell_length_c 28.4015(16)
_cell_measurement_reflns_used 9935
_cell_measurement_temperature 200(2)
_cell_measurement_theta_max 26.41
_cell_measurement_theta_min 2.29
_cell_volume 7942.2(8)
_computing_cell_refinement 'SAINT v8.40b (Bruker AXS Inc., 2019)'
_computing_data_collection 'APEX4 v2021.4-0 (Bruker AXS Inc., 2021)'
_computing_data_reduction 'SAINT v8.40b (Bruker AXS Inc., 2019)'
_computing_molecular_graphics shelXle
_computing_publication_material 'SHELXL-2018/3 (Sheldrick, 2018)'
_computing_structure_refinement 'SHELXL-2019/2 (Sheldrick, 2019)'
_computing_structure_solution 'SHELXT 2018/2 (Sheldrick, 2018)'
_diffrn_ambient_temperature 200(2)
_diffrn_detector_area_resol_mean 7.4
_diffrn_measured_fraction_theta_full 0.999
_diffrn_measured_fraction_theta_max 0.999
_diffrn_measurement_device_type 'Bruker PHOTON III C14'
_diffrn_measurement_method '\f and \w scans'
_diffrn_radiation_monochromator 'Incoatec I\mS multilayer optics'
_diffrn_radiation_source 'I\mS micro-focus sealed tube'
_diffrn_radiation_type MoK\a
_diffrn_radiation_wavelength 0.71073
_diffrn_reflns_av_R_equivalents 0.0596
_diffrn_reflns_av_unetI/netI 0.0338
_diffrn_reflns_Laue_measured_fraction_full 0.999
_diffrn_reflns_Laue_measured_fraction_max 0.999
_diffrn_reflns_limit_h_max 35
_diffrn_reflns_limit_h_min -35
_diffrn_reflns_limit_k_max 12
_diffrn_reflns_limit_k_min -12
_diffrn_reflns_limit_l_max 35
_diffrn_reflns_limit_l_min -35
_diffrn_reflns_number 64649
_diffrn_reflns_point_group_measured_fraction_full 0.999
_diffrn_reflns_point_group_measured_fraction_max 0.999
_diffrn_reflns_theta_full 25.242
_diffrn_reflns_theta_max 26.021
_diffrn_reflns_theta_min 1.977
_diffrn_source 'I\mS micro-focus sealed tube, multilayer optics'
_exptl_absorpt_coefficient_mu 1.080
_exptl_absorpt_correction_T_max 0.8878
_exptl_absorpt_correction_T_min 0.7659
_exptl_absorpt_correction_type multi-scan
_exptl_absorpt_process_details SADABS-2016/2
_exptl_crystal_colour violet
_exptl_crystal_density_diffrn 1.348
_exptl_crystal_density_method 'not measured'
_exptl_crystal_description block
_exptl_crystal_F_000 3392
_exptl_crystal_size_max 0.170
_exptl_crystal_size_mid 0.104
_exptl_crystal_size_min 0.103
_refine_diff_density_max 1.012
_refine_diff_density_min -0.695
_refine_diff_density_rms 0.128
_refine_ls_extinction_method none
_refine_ls_goodness_of_fit_ref 1.060
_refine_ls_hydrogen_treatment mixed
_refine_ls_matrix_type full
_refine_ls_number_parameters 553
_refine_ls_number_reflns 7820
_refine_ls_number_restraints 892
_refine_ls_restrained_S_all 1.034
_refine_ls_R_factor_all 0.1190
_refine_ls_R_factor_gt 0.0925
_refine_ls_shift/su_max 0.001
_refine_ls_shift/su_mean 0.000
_refine_ls_structure_factor_coef Fsqd
_refine_ls_weighting_details 'w=1/[\s^2^(Fo^2^)+(0.0650P)^2^+175.7084P] where P=(Fo^2^+2Fc^2^)/3'
_refine_ls_weighting_scheme calc
_refine_ls_wR_factor_gt 0.2229
_refine_ls_wR_factor_ref 0.2401
_reflns_Friedel_coverage 0.000
_reflns_number_gt 6015
_reflns_number_total 7820
_reflns_threshold_expression 'I > 2\s(I)'
_cod_data_source_file d4dt03149k2.cif
_cod_data_source_block catena_Co2Cl3(pt)(H2O)2(CyOH)4
_cod_depositor_comments
;
The following automatic conversions were performed:

data item '_atom_sites_solution_secondary' value 'diffmap' was
changed to 'difmap'.

Automatic conversion script
Id: cif_fix_values 8170 2020-07-09 18:12:32Z antanas 

 Adding full bibliography for 7718082--7718095.cif.
;
_cod_original_sg_symbol_H-M 'C 2/c'
_cod_database_code 7718082
_shelx_shelxl_version_number 2019/3
_shelx_space_group_comment
;
The symmetry employed for this shelxl refinement is uniquely defined
by the following loop, which should always be used as a source of
symmetry information in preference to the above space-group names.
They are only intended as comments.
;
_shelx_estimated_absorpt_t_min 0.838
_shelx_estimated_absorpt_t_max 0.897

loop_
_space_group_symop_operation_xyz
'x, y, z'
'-x, y, -z+1/2'
'x+1/2, y+1/2, z'
'-x+1/2, y+1/2, -z+1/2'
'-x, -y, -z'
'x, -y, z-1/2'
'-x+1/2, -y+1/2, -z'
'x+1/2, -y+1/2, z-1/2'

loop_
_atom_site_label
_atom_site_type_symbol
_atom_site_fract_x
_atom_site_fract_y
_atom_site_fract_z
_atom_site_U_iso_or_equiv
_atom_site_adp_type
_atom_site_occupancy
_atom_site_site_symmetry_order
_atom_site_calc_flag
_atom_site_refinement_flags_posn
_atom_site_refinement_flags_adp
_atom_site_refinement_flags_occupancy
_atom_site_disorder_assembly
_atom_site_disorder_group
Co1 Co 0.75002(4) 0.88349(8) 0.55569(3) 0.0372(3) Uani 1 1 d . . . . .
Co2 Co 0.74994(4) 0.30681(8) 0.62847(3) 0.0347(3) Uani 1 1 d . . . . .
Cl3 Cl 0.74836(9) 0.13449(16) 0.57336(6) 0.0507(6) Uani 1 1 d . . . . .
Cl4 Cl 0.68402(9) 0.2990(3) 0.66861(7) 0.0620(6) Uani 1 1 d . . . . .
Cl5 Cl 0.81392(9) 0.2869(2) 0.67715(7) 0.0620(6) Uani 1 1 d . . . . .
N1_1 N 0.7511(2) 0.8218(5) 0.62842(18) 0.0359(14) Uani 1 1 d . . . . .
C2_1 C 0.7528(3) 0.6854(7) 0.6356(2) 0.0429(19) Uani 1 1 d . . . . .
C3_1 C 0.7536(4) 0.6298(8) 0.6793(2) 0.066(3) Uani 1 1 d . . . . .
H3_1 H 0.754296 0.533863 0.683070 0.080 Uiso 1 1 calc R U . . .
C4_1 C 0.7533(4) 0.7134(8) 0.7182(3) 0.071(3) Uani 1 1 d . . . . .
H4_1 H 0.754794 0.676121 0.749129 0.085 Uiso 1 1 calc R U . . .
C5_1 C 0.7509(4) 0.8517(8) 0.7116(3) 0.057(3) Uani 1 1 d . . . . .
H5_1 H 0.749043 0.911103 0.737792 0.069 Uiso 1 1 calc R U . . .
C6_1 C 0.7512(3) 0.9031(7) 0.6666(2) 0.0430(19) Uani 1 1 d . . . . .
H6_1 H 0.751427 0.998902 0.662341 0.052 Uiso 1 1 calc R U . . .
C7_1 C 0.7529(3) 0.6062(6) 0.5915(2) 0.0376(17) Uani 1 1 d . . . . .
N8_1 N 0.7525(3) 0.6709(5) 0.55020(18) 0.0400(15) Uani 1 1 d . . . . .
N9_1 N 0.7518(3) 0.5746(6) 0.51605(19) 0.0438(17) Uani 1 1 d . . . . .
C10_1 C 0.7529(3) 0.4564(6) 0.5383(2) 0.0378(17) Uani 1 1 d . . . . .
H10_1 H 0.753688 0.371041 0.522748 0.045 Uiso 1 1 calc R U . . .
N11_1 N 0.7527(2) 0.4704(5) 0.58601(18) 0.0384(15) Uani 1 1 d . . . . .
O1_2 O 0.8496(3) 0.9011(9) 0.4641(3) 0.110(3) Uani 1 1 d D U . . .
H1_2 H 0.861604 0.836239 0.479724 0.165 Uiso 1 1 calc R U . . .
C2_2 C 0.8855(4) 0.9713(10) 0.4406(5) 0.093(3) Uani 1 1 d D U . . .
H2_2 H 0.878887 0.962277 0.405791 0.112 Uiso 1 1 calc R U . . .
C3_2 C 0.8843(4) 1.1189(10) 0.4531(5) 0.101(3) Uani 1 1 d D U . . .
H3A_2 H 0.889765 1.129695 0.487620 0.121 Uiso 1 1 calc R U . . .
H3B_2 H 0.852879 1.156834 0.444126 0.121 Uiso 1 1 calc R U . . .
C4_2 C 0.9216(4) 1.1960(12) 0.4279(6) 0.113(3) Uani 1 1 d D U . . .
H4A_2 H 0.914525 1.192426 0.393419 0.135 Uiso 1 1 calc R U . . .
H4B_2 H 0.921717 1.292474 0.437785 0.135 Uiso 1 1 calc R U . . .
C5_2 C 0.9688(4) 1.1343(13) 0.4393(7) 0.130(4) Uani 1 1 d D U . . .
H5A_2 H 0.976685 1.143657 0.473521 0.156 Uiso 1 1 calc R U . . .
H5B_2 H 0.992959 1.183612 0.422129 0.156 Uiso 1 1 calc R U . . .
C6_2 C 0.9693(5) 0.9862(13) 0.4259(7) 0.129(4) Uani 1 1 d D U . . .
H6A_2 H 1.000837 0.947296 0.433775 0.155 Uiso 1 1 calc R U . . .
H6B_2 H 0.962674 0.976630 0.391535 0.155 Uiso 1 1 calc R U . . .
C7_2 C 0.9318(4) 0.9082(14) 0.4528(6) 0.109(3) Uani 1 1 d D U . . .
H7A_2 H 0.931463 0.811114 0.443590 0.131 Uiso 1 1 calc R U . . .
H7B_2 H 0.938982 0.914052 0.487238 0.131 Uiso 1 1 calc R U . . .
O1_3 O 0.6403(3) 1.0201(7) 0.6248(2) 0.080(2) Uani 1 1 d D U . . .
H1_3 H 0.656072 1.089679 0.632244 0.119 Uiso 1 1 calc R U . . .
C2_3 C 0.6249(5) 0.9551(12) 0.6667(5) 0.101(3) Uani 1 1 d D U . . .
H2_3 H 0.649395 0.969606 0.692729 0.121 Uiso 1 1 calc R U . . .
C3_3 C 0.5800(5) 1.0164(15) 0.6810(5) 0.125(4) Uani 1 1 d D U . . .
H3A_3 H 0.555661 1.007462 0.655106 0.151 Uiso 1 1 calc R U . . .
H3B_3 H 0.584656 1.114267 0.687916 0.151 Uiso 1 1 calc R U . . .
C4_3 C 0.5643(6) 0.9432(14) 0.7247(5) 0.140(4) Uani 1 1 d D U . . .
H4A_3 H 0.588247 0.955445 0.750853 0.169 Uiso 1 1 calc R U . . .
H4B_3 H 0.534396 0.983260 0.734526 0.169 Uiso 1 1 calc R U . . .
C5_3 C 0.5574(6) 0.7942(14) 0.7150(6) 0.140(4) Uani 1 1 d D U . . .
H5A_3 H 0.532680 0.781865 0.689636 0.168 Uiso 1 1 calc R U . . .
H5B_3 H 0.546947 0.748457 0.743709 0.168 Uiso 1 1 calc R U . . .
C6_3 C 0.6025(5) 0.7308(15) 0.7004(6) 0.129(4) Uani 1 1 d D U . . .
H6A_3 H 0.597018 0.634354 0.691797 0.155 Uiso 1 1 calc R U . . .
H6B_3 H 0.626398 0.734119 0.726956 0.155 Uiso 1 1 calc R U . . .
C7_3 C 0.6200(6) 0.8087(12) 0.6583(5) 0.111(3) Uani 1 1 d D U . . .
H7A_3 H 0.650928 0.771450 0.650284 0.133 Uiso 1 1 calc R U . . .
H7B_3 H 0.597815 0.794042 0.630830 0.133 Uiso 1 1 calc R U . . .
O1_4 O 0.8657(6) 1.0479(17) 0.6234(5) 0.072(5) Uani 0.598(3) 1 d D U P A 1
H1_4 H 0.839118 1.016567 0.629246 0.108 Uiso 0.598(3) 1 calc R U P A 1
C2_4 C 0.9000(7) 1.001(2) 0.6586(6) 0.087(4) Uani 0.598(3) 1 d D U P A 1
H2_4 H 0.919482 1.079439 0.670773 0.105 Uiso 0.598(3) 1 calc R U P A 1
C3_4 C 0.9306(7) 0.899(2) 0.6365(6) 0.099(4) Uani 0.598(3) 1 d D U P A 1
H3A_4 H 0.947261 0.943035 0.610791 0.119 Uiso 0.598(3) 1 calc R U P A 1
H3B_4 H 0.910695 0.825570 0.622409 0.119 Uiso 0.598(3) 1 calc R U P A 1
C4_4 C 0.9662(6) 0.838(2) 0.6714(7) 0.108(5) Uani 0.598(3) 1 d D U P A 1
H4A_4 H 0.984996 0.768631 0.655483 0.130 Uiso 0.598(3) 1 calc R U P A 1
H4B_4 H 0.987940 0.909830 0.683636 0.130 Uiso 0.598(3) 1 calc R U P A 1
C5_4 C 0.9423(8) 0.774(2) 0.7117(8) 0.108(5) Uani 0.598(3) 1 d D U P A 1
H5A_4 H 0.966156 0.745601 0.736285 0.129 Uiso 0.598(3) 1 calc R U P A 1
H5B_4 H 0.925175 0.691292 0.700367 0.129 Uiso 0.598(3) 1 calc R U P A 1
C6_4 C 0.9080(8) 0.872(2) 0.7326(8) 0.108(5) Uani 0.598(3) 1 d D U P A 1
H6A_4 H 0.889873 0.822260 0.755943 0.130 Uiso 0.598(3) 1 calc R U P A 1
H6B_4 H 0.926255 0.943693 0.749715 0.130 Uiso 0.598(3) 1 calc R U P A 1
C7_4 C 0.8746(8) 0.938(3) 0.6984(7) 0.095(4) Uani 0.598(3) 1 d D U P A 1
H7A_4 H 0.856704 1.008483 0.714574 0.114 Uiso 0.598(3) 1 calc R U P A 1
H7B_4 H 0.851917 0.869173 0.685485 0.114 Uiso 0.598(3) 1 calc R U P A 1
O1_5 O 0.8690(14) 1.048(4) 0.6259(14) 0.140(12) Uani 0.402(3) 1 d D U P B 2
H1_5 H 0.840103 1.031338 0.622093 0.210 Uiso 0.402(3) 1 calc R U P B 2
C2_5 C 0.8878(13) 0.976(4) 0.6659(15) 0.135(8) Uani 0.402(3) 1 d D U P B 2
H2_5 H 0.866233 1.010371 0.689993 0.162 Uiso 0.402(3) 1 calc R U P B 2
C3_5 C 0.9324(12) 1.041(3) 0.6839(13) 0.135(8) Uani 0.402(3) 1 d D U P B 2
H3A_5 H 0.925211 1.129892 0.698337 0.162 Uiso 0.402(3) 1 calc R U P B 2
H3B_5 H 0.952612 1.058625 0.657110 0.162 Uiso 0.402(3) 1 calc R U P B 2
C4_5 C 0.9588(11) 0.954(4) 0.7196(14) 0.138(8) Uani 0.402(3) 1 d D U P B 2
H4A_5 H 0.983667 0.903507 0.703951 0.166 Uiso 0.402(3) 1 calc R U P B 2
H4B_5 H 0.974264 1.013329 0.743973 0.166 Uiso 0.402(3) 1 calc R U P B 2
C5_5 C 0.9275(15) 0.855(4) 0.7429(11) 0.143(8) Uani 0.402(3) 1 d D U P B 2
H5A_5 H 0.905141 0.906810 0.761698 0.171 Uiso 0.402(3) 1 calc R U P B 2
H5B_5 H 0.947007 0.798436 0.764947 0.171 Uiso 0.402(3) 1 calc R U P B 2
C6_5 C 0.9000(15) 0.764(3) 0.7090(14) 0.140(8) Uani 0.402(3) 1 d D U P B 2
H6A_5 H 0.875444 0.716585 0.726315 0.168 Uiso 0.402(3) 1 calc R U P B 2
H6B_5 H 0.921477 0.693598 0.697345 0.168 Uiso 0.402(3) 1 calc R U P B 2
C7_5 C 0.8768(17) 0.836(4) 0.6672(16) 0.139(8) Uani 0.402(3) 1 d D U P B 2
H7A_5 H 0.886743 0.792937 0.637864 0.167 Uiso 0.402(3) 1 calc R U P B 2
H7B_5 H 0.842244 0.825809 0.668150 0.167 Uiso 0.402(3) 1 calc R U P B 2
O1_6 O 0.6340(6) 0.862(2) 0.4654(9) 0.108(5) Uani 0.598(3) 1 d D U P A 1
H1_6 H 0.622866 0.809022 0.485219 0.162 Uiso 0.598(3) 1 calc R U P A 1
C2_6 C 0.5971(8) 0.931(3) 0.4408(7) 0.100(4) Uani 0.598(3) 1 d D U P A 1
H2_6 H 0.574270 0.859497 0.429616 0.119 Uiso 0.598(3) 1 calc R U P A 1
C3_6 C 0.5714(8) 1.017(2) 0.4751(6) 0.106(5) Uani 0.598(3) 1 d D U P A 1
H3A_6 H 0.560392 0.958400 0.500616 0.127 Uiso 0.598(3) 1 calc R U P A 1
H3B_6 H 0.593410 1.084979 0.489489 0.127 Uiso 0.598(3) 1 calc R U P A 1
C4_6 C 0.5303(8) 1.089(3) 0.4517(7) 0.112(5) Uani 0.598(3) 1 d D U P A 1
H4A_6 H 0.518379 1.156886 0.473873 0.135 Uiso 0.598(3) 1 calc R U P A 1
H4B_6 H 0.504843 1.021992 0.444845 0.135 Uiso 0.598(3) 1 calc R U P A 1
C5_6 C 0.5416(10) 1.159(2) 0.4067(7) 0.114(5) Uani 0.598(3) 1 d D U P A 1
H5A_6 H 0.511936 1.191594 0.390918 0.137 Uiso 0.598(3) 1 calc R U P A 1
H5B_6 H 0.561225 1.239877 0.414621 0.137 Uiso 0.598(3) 1 calc R U P A 1
C6_6 C 0.5666(9) 1.073(2) 0.3733(6) 0.110(5) Uani 0.598(3) 1 d D U P A 1
H6A_6 H 0.577977 1.129728 0.347373 0.132 Uiso 0.598(3) 1 calc R U P A 1
H6B_6 H 0.544925 1.003531 0.359383 0.132 Uiso 0.598(3) 1 calc R U P A 1
C7_6 C 0.6097(9) 1.001(2) 0.4003(7) 0.105(5) Uani 0.598(3) 1 d D U P A 1
H7A_6 H 0.624178 0.936502 0.378620 0.126 Uiso 0.598(3) 1 calc R U P A 1
H7B_6 H 0.633537 1.070875 0.409374 0.126 Uiso 0.598(3) 1 calc R U P A 1
O1_7 O 0.6488(9) 0.891(3) 0.4595(15) 0.108(5) Uani 0.402(3) 1 d D U P B 2
H1_7 H 0.668778 0.948650 0.469084 0.162 Uiso 0.402(3) 1 calc R U P B 2
C2_7 C 0.6123(9) 0.957(3) 0.4326(13) 0.108(6) Uani 0.402(3) 1 d D U P B 2
H2_7 H 0.614681 0.939822 0.398019 0.130 Uiso 0.402(3) 1 calc R U P B 2
C3_7 C 0.5656(9) 0.912(3) 0.4497(13) 0.115(6) Uani 0.402(3) 1 d D U P B 2
H3A_7 H 0.563993 0.933257 0.483601 0.138 Uiso 0.402(3) 1 calc R U P B 2
H3B_7 H 0.562114 0.812364 0.445660 0.138 Uiso 0.402(3) 1 calc R U P B 2
C4_7 C 0.5263(9) 0.984(3) 0.4220(13) 0.118(6) Uani 0.402(3) 1 d D U P B 2
H4A_7 H 0.528336 0.964079 0.388005 0.141 Uiso 0.402(3) 1 calc R U P B 2
H4B_7 H 0.495573 0.950620 0.432075 0.141 Uiso 0.402(3) 1 calc R U P B 2
C5_7 C 0.5298(11) 1.135(3) 0.4300(17) 0.116(6) Uani 0.402(3) 1 d D U P B 2
H5A_7 H 0.521115 1.155470 0.462520 0.140 Uiso 0.402(3) 1 calc R U P B 2
H5B_7 H 0.507042 1.181398 0.407985 0.140 Uiso 0.402(3) 1 calc R U P B 2
C6_7 C 0.5783(11) 1.188(3) 0.4228(15) 0.111(6) Uani 0.402(3) 1 d D U P B 2
H6A_7 H 0.582798 1.190997 0.388440 0.134 Uiso 0.402(3) 1 calc R U P B 2
H6B_7 H 0.580075 1.282132 0.434676 0.134 Uiso 0.402(3) 1 calc R U P B 2
C7_7 C 0.6171(13) 1.111(3) 0.4450(14) 0.108(6) Uani 0.402(3) 1 d D U P B 2
H7A_7 H 0.617212 1.123329 0.479571 0.130 Uiso 0.402(3) 1 calc R U P B 2
H7B_7 H 0.647219 1.146544 0.433976 0.130 Uiso 0.402(3) 1 calc R U P B 2
O1_8 O 0.8235(2) 0.8910(6) 0.55760(19) 0.0502(14) Uani 1 1 d D . . . .
H1_8 H 0.818(4) 0.906(9) 0.5268(10) 0.10(4) Uiso 1 1 d D . . . .
H2_8 H 0.838(2) 0.945(6) 0.5787(17) 0.03(2) Uiso 1 1 d D . . . .
O1_9 O 0.6761(2) 0.8805(5) 0.55460(19) 0.0517(15) Uani 1 1 d D . . . .
H1_9 H 0.666(4) 0.926(10) 0.580(2) 0.09(4) Uiso 1 1 d D . . . .
H2_9 H 0.670(5) 0.900(14) 0.5242(11) 0.18(8) Uiso 1 1 d D . . . .

loop_
_atom_site_aniso_label
_atom_site_aniso_U_11
_atom_site_aniso_U_22
_atom_site_aniso_U_33
_atom_site_aniso_U_23
_atom_site_aniso_U_13
_atom_site_aniso_U_12
Co1 0.0793(8) 0.0126(4) 0.0198(4) 0.0006(3) 0.0047(4) 0.0010(4)
Co2 0.0679(7) 0.0144(4) 0.0219(4) 0.0020(3) 0.0031(4) 0.0019(4)
Cl3 0.1105(18) 0.0146(7) 0.0271(8) -0.0015(6) 0.0058(9) 0.0016(9)
Cl4 0.0778(16) 0.0632(14) 0.0465(11) -0.0144(10) 0.0186(10) -0.0120(12)
Cl5 0.0813(16) 0.0578(13) 0.0453(11) -0.0090(10) -0.0132(10) 0.0151(12)
N1_1 0.066(4) 0.018(3) 0.024(3) -0.005(2) 0.001(3) 0.000(3)
C2_1 0.088(6) 0.019(3) 0.022(3) 0.000(3) 0.004(3) 0.003(4)
C3_1 0.159(10) 0.019(4) 0.022(3) 0.003(3) 0.012(5) 0.000(5)
C4_1 0.164(11) 0.028(4) 0.021(4) 0.002(3) 0.005(5) 0.002(5)
C5_1 0.123(8) 0.024(4) 0.025(4) -0.005(3) 0.006(4) -0.001(4)
C6_1 0.091(6) 0.020(3) 0.019(3) -0.004(3) 0.007(3) 0.002(4)
C7_1 0.079(5) 0.012(3) 0.022(3) 0.003(2) 0.004(3) 0.001(3)
N8_1 0.083(5) 0.017(3) 0.020(3) 0.002(2) 0.003(3) -0.002(3)
N9_1 0.093(5) 0.015(3) 0.024(3) 0.000(2) 0.006(3) 0.001(3)
C10_1 0.078(5) 0.013(3) 0.024(3) 0.005(2) 0.005(3) 0.006(3)
N11_1 0.078(5) 0.017(3) 0.020(3) 0.002(2) 0.003(3) 0.003(3)
O1_2 0.124(7) 0.091(6) 0.119(7) 0.000(5) 0.040(6) -0.014(6)
C2_2 0.081(6) 0.062(5) 0.137(7) -0.006(6) 0.007(6) 0.001(5)
C3_2 0.086(6) 0.067(6) 0.149(8) -0.009(6) -0.003(6) 0.006(5)
C4_2 0.090(7) 0.069(6) 0.177(9) 0.006(6) -0.011(7) -0.005(6)
C5_2 0.098(7) 0.086(7) 0.206(9) -0.003(7) 0.003(7) -0.007(6)
C6_2 0.095(7) 0.088(7) 0.206(9) -0.006(7) 0.007(7) 0.001(6)
C7_2 0.090(6) 0.067(6) 0.169(8) -0.003(6) -0.002(7) 0.006(5)
O1_3 0.107(6) 0.054(4) 0.080(5) -0.014(4) 0.034(4) -0.010(4)
C2_3 0.114(7) 0.082(6) 0.111(7) -0.013(6) 0.060(6) -0.023(6)
C3_3 0.130(8) 0.109(7) 0.143(8) -0.008(7) 0.065(7) -0.017(7)
C4_3 0.142(8) 0.132(8) 0.155(8) -0.002(8) 0.082(7) -0.018(7)
C5_3 0.142(8) 0.129(8) 0.154(8) 0.010(7) 0.069(7) -0.035(8)
C6_3 0.141(8) 0.114(8) 0.135(8) 0.011(7) 0.052(7) -0.033(7)
C7_3 0.128(7) 0.092(7) 0.119(7) 0.002(6) 0.051(6) -0.028(6)
O1_4 0.070(9) 0.062(9) 0.080(9) -0.033(8) -0.022(8) 0.032(8)
C2_4 0.070(8) 0.083(8) 0.109(9) 0.005(8) 0.001(7) 0.026(7)
C3_4 0.076(8) 0.104(9) 0.117(10) 0.002(8) 0.000(8) 0.035(8)
C4_4 0.088(9) 0.109(10) 0.128(10) 0.004(9) 0.001(8) 0.038(8)
C5_4 0.091(9) 0.100(10) 0.131(11) 0.015(9) 0.002(8) 0.031(8)
C6_4 0.092(9) 0.103(10) 0.130(10) 0.024(9) 0.012(8) 0.028(8)
C7_4 0.075(8) 0.088(9) 0.122(10) 0.019(8) 0.010(8) 0.024(8)
O1_5 0.15(2) 0.12(2) 0.15(2) 0.000(19) -0.07(2) -0.005(19)
C2_5 0.142(16) 0.115(15) 0.140(16) 0.010(13) -0.085(13) -0.010(13)
C3_5 0.136(16) 0.116(15) 0.142(16) 0.014(13) -0.088(13) -0.014(13)
C4_5 0.137(16) 0.120(16) 0.148(16) 0.017(13) -0.087(13) -0.014(13)
C5_5 0.141(17) 0.129(16) 0.149(16) 0.022(14) -0.080(14) -0.010(13)
C6_5 0.143(16) 0.122(16) 0.147(16) 0.019(14) -0.076(13) -0.010(13)
C7_5 0.143(16) 0.122(15) 0.145(16) 0.017(14) -0.078(13) -0.011(13)
O1_6 0.119(11) 0.098(9) 0.104(8) -0.019(7) -0.029(9) 0.039(9)
C2_6 0.109(9) 0.101(9) 0.088(8) 0.002(8) -0.006(8) 0.062(8)
C3_6 0.117(10) 0.107(10) 0.094(9) 0.006(8) 0.001(8) 0.063(8)
C4_6 0.119(10) 0.113(10) 0.105(9) 0.014(8) 0.002(8) 0.062(9)
C5_6 0.121(10) 0.113(10) 0.109(10) 0.024(8) 0.000(9) 0.056(9)
C6_6 0.116(10) 0.114(10) 0.101(9) 0.023(8) 0.004(8) 0.050(9)
C7_6 0.109(10) 0.110(10) 0.096(9) 0.014(8) 0.004(8) 0.055(9)
O1_7 0.119(11) 0.098(9) 0.104(8) -0.019(7) -0.029(9) 0.039(9)
C2_7 0.116(12) 0.078(11) 0.128(13) -0.007(11) -0.028(11) 0.027(10)
C3_7 0.122(13) 0.081(11) 0.140(14) -0.003(11) -0.024(12) 0.020(11)
C4_7 0.118(13) 0.082(12) 0.150(15) -0.001(12) -0.019(12) 0.018(11)
C5_7 0.119(13) 0.080(12) 0.148(15) 0.002(12) -0.017(13) 0.020(11)
C6_7 0.117(13) 0.073(11) 0.142(14) 0.000(11) -0.018(12) 0.019(11)
C7_7 0.114(13) 0.074(11) 0.134(14) -0.004(11) -0.021(12) 0.019(11)
O1_8 0.078(4) 0.037(3) 0.036(3) -0.002(2) 0.005(3) 0.007(3)
O1_9 0.087(5) 0.034(3) 0.034(3) -0.001(2) 0.001(3) -0.005(3)

loop_
_atom_type_symbol
_atom_type_description
_atom_type_scat_dispersion_real
_atom_type_scat_dispersion_imag
_atom_type_scat_source
C C 0.0033 0.0016 'International Tables Vol C Tables 4.2.6.8 and 6.1.1.4'
H H 0.0000 0.0000 'International Tables Vol C Tables 4.2.6.8 and 6.1.1.4'
N N 0.0061 0.0033 'International Tables Vol C Tables 4.2.6.8 and 6.1.1.4'
O O 0.0106 0.0060 'International Tables Vol C Tables 4.2.6.8 and 6.1.1.4'
Cl Cl 0.1484 0.1585 'International Tables Vol C Tables 4.2.6.8 and 6.1.1.4'
Co Co 0.3494 0.9721 'International Tables Vol C Tables 4.2.6.8 and 6.1.1.4'

loop_
_geom_angle_atom_site_label_1
_geom_angle_atom_site_label_2
_geom_angle_atom_site_label_3
_geom_angle
_geom_angle_site_symmetry_1
_geom_angle_site_symmetry_3
_geom_angle_publ_flag
N9_1 Co1 O1_8 89.7(3) 7_666 . ?
N9_1 Co1 N8_1 97.1(2) 7_666 . ?
O1_8 Co1 N8_1 90.0(3) . . ?
N9_1 Co1 O1_9 90.7(3) 7_666 . ?
O1_8 Co1 O1_9 178.6(2) . . ?
N8_1 Co1 O1_9 91.3(3) . . ?
N9_1 Co1 N1_1 175.1(2) 7_666 . ?
O1_8 Co1 N1_1 91.1(2) . . ?
N8_1 Co1 N1_1 78.0(2) . . ?
O1_9 Co1 N1_1 88.6(2) . . ?
N9_1 Co1 Cl3 90.05(16) 7_666 1_565 ?
O1_8 Co1 Cl3 89.37(16) . 1_565 ?
N8_1 Co1 Cl3 172.77(16) . 1_565 ?
O1_9 Co1 Cl3 89.30(16) . 1_565 ?
N1_1 Co1 Cl3 94.84(15) . 1_565 ?
N11_1 Co2 Cl5 112.6(2) . . ?
N11_1 Co2 Cl4 112.9(2) . . ?
Cl5 Co2 Cl4 110.98(10) . . ?
N11_1 Co2 Cl3 100.41(16) . . ?
Cl5 Co2 Cl3 110.03(9) . . ?
Cl4 Co2 Cl3 109.33(9) . . ?
Co2 Cl3 Co1 148.78(8) . 1_545 ?
C6_1 N1_1 C2_1 117.9(6) . . ?
C6_1 N1_1 Co1 127.2(4) . . ?
C2_1 N1_1 Co1 114.9(4) . . ?
C3_1 C2_1 N1_1 122.3(6) . . ?
C3_1 C2_1 C7_1 124.4(6) . . ?
N1_1 C2_1 C7_1 113.3(6) . . ?
C2_1 C3_1 C4_1 119.6(7) . . ?
C2_1 C3_1 H3_1 120.2 . . ?
C4_1 C3_1 H3_1 120.2 . . ?
C5_1 C4_1 C3_1 118.8(7) . . ?
C5_1 C4_1 H4_1 120.6 . . ?
C3_1 C4_1 H4_1 120.6 . . ?
C6_1 C5_1 C4_1 119.3(7) . . ?
C6_1 C5_1 H5_1 120.3 . . ?
C4_1 C5_1 H5_1 120.3 . . ?
N1_1 C6_1 C5_1 122.0(6) . . ?
N1_1 C6_1 H6_1 119.0 . . ?
C5_1 C6_1 H6_1 119.0 . . ?
N8_1 C7_1 N11_1 111.9(6) . . ?
N8_1 C7_1 C2_1 119.6(6) . . ?
N11_1 C7_1 C2_1 128.4(6) . . ?
C7_1 N8_1 N9_1 107.1(5) . . ?
C7_1 N8_1 Co1 114.2(4) . . ?
N9_1 N8_1 Co1 138.6(4) . . ?
C10_1 N9_1 N8_1 105.8(5) . . ?
C10_1 N9_1 Co1 130.0(4) . 7_666 ?
N8_1 N9_1 Co1 124.2(4) . 7_666 ?
N9_1 C10_1 N11_1 112.7(6) . . ?
N9_1 C10_1 H10_1 123.6 . . ?
N11_1 C10_1 H10_1 123.6 . . ?
C7_1 N11_1 C10_1 102.4(5) . . ?
C7_1 N11_1 Co2 136.4(4) . . ?
C10_1 N11_1 Co2 121.1(4) . . ?
C2_2 O1_2 H1_2 109.5 . . ?
O1_2 C2_2 C7_2 109.7(10) . . ?
O1_2 C2_2 C3_2 109.4(9) . . ?
C7_2 C2_2 C3_2 112.4(11) . . ?
O1_2 C2_2 H2_2 108.4 . . ?
C7_2 C2_2 H2_2 108.4 . . ?
C3_2 C2_2 H2_2 108.4 . . ?
C2_2 C3_2 C4_2 110.3(10) . . ?
C2_2 C3_2 H3A_2 109.6 . . ?
C4_2 C3_2 H3A_2 109.6 . . ?
C2_2 C3_2 H3B_2 109.6 . . ?
C4_2 C3_2 H3B_2 109.6 . . ?
H3A_2 C3_2 H3B_2 108.1 . . ?
C5_2 C4_2 C3_2 109.8(11) . . ?
C5_2 C4_2 H4A_2 109.7 . . ?
C3_2 C4_2 H4A_2 109.7 . . ?
C5_2 C4_2 H4B_2 109.7 . . ?
C3_2 C4_2 H4B_2 109.7 . . ?
H4A_2 C4_2 H4B_2 108.2 . . ?
C4_2 C5_2 C6_2 111.0(11) . . ?
C4_2 C5_2 H5A_2 109.4 . . ?
C6_2 C5_2 H5A_2 109.4 . . ?
C4_2 C5_2 H5B_2 109.4 . . ?
C6_2 C5_2 H5B_2 109.4 . . ?
H5A_2 C5_2 H5B_2 108.0 . . ?
C5_2 C6_2 C7_2 109.8(13) . . ?
C5_2 C6_2 H6A_2 109.7 . . ?
C7_2 C6_2 H6A_2 109.7 . . ?
C5_2 C6_2 H6B_2 109.7 . . ?
C7_2 C6_2 H6B_2 109.7 . . ?
H6A_2 C6_2 H6B_2 108.2 . . ?
C2_2 C7_2 C6_2 107.7(12) . . ?
C2_2 C7_2 H7A_2 110.2 . . ?
C6_2 C7_2 H7A_2 110.2 . . ?
C2_2 C7_2 H7B_2 110.2 . . ?
C6_2 C7_2 H7B_2 110.2 . . ?
H7A_2 C7_2 H7B_2 108.5 . . ?
C2_3 O1_3 H1_3 109.5 . . ?
O1_3 C2_3 C7_3 109.3(10) . . ?
O1_3 C2_3 C3_3 110.4(10) . . ?
C7_3 C2_3 C3_3 111.6(12) . . ?
O1_3 C2_3 H2_3 108.5 . . ?
C7_3 C2_3 H2_3 108.5 . . ?
C3_3 C2_3 H2_3 108.5 . . ?
C2_3 C3_3 C4_3 108.9(11) . . ?
C2_3 C3_3 H3A_3 109.9 . . ?
C4_3 C3_3 H3A_3 109.9 . . ?
C2_3 C3_3 H3B_3 109.9 . . ?
C4_3 C3_3 H3B_3 109.9 . . ?
H3A_3 C3_3 H3B_3 108.3 . . ?
C5_3 C4_3 C3_3 110.7(12) . . ?
C5_3 C4_3 H4A_3 109.5 . . ?
C3_3 C4_3 H4A_3 109.5 . . ?
C5_3 C4_3 H4B_3 109.5 . . ?
C3_3 C4_3 H4B_3 109.5 . . ?
H4A_3 C4_3 H4B_3 108.1 . . ?
C4_3 C5_3 C6_3 110.5(12) . . ?
C4_3 C5_3 H5A_3 109.5 . . ?
C6_3 C5_3 H5A_3 109.5 . . ?
C4_3 C5_3 H5B_3 109.5 . . ?
C6_3 C5_3 H5B_3 109.5 . . ?
H5A_3 C5_3 H5B_3 108.1 . . ?
C5_3 C6_3 C7_3 108.9(13) . . ?
C5_3 C6_3 H6A_3 109.9 . . ?
C7_3 C6_3 H6A_3 109.9 . . ?
C5_3 C6_3 H6B_3 109.9 . . ?
C7_3 C6_3 H6B_3 109.9 . . ?
H6A_3 C6_3 H6B_3 108.3 . . ?
C2_3 C7_3 C6_3 113.4(12) . . ?
C2_3 C7_3 H7A_3 108.9 . . ?
C6_3 C7_3 H7A_3 108.9 . . ?
C2_3 C7_3 H7B_3 108.9 . . ?
C6_3 C7_3 H7B_3 108.9 . . ?
H7A_3 C7_3 H7B_3 107.7 . . ?
C2_4 O1_4 H1_4 109.5 . . ?
O1_4 C2_4 C3_4 108.3(12) . . ?
O1_4 C2_4 C7_4 108.5(16) . . ?
C3_4 C2_4 C7_4 110.4(17) . . ?
O1_4 C2_4 H2_4 109.8 . . ?
C3_4 C2_4 H2_4 109.8 . . ?
C7_4 C2_4 H2_4 109.8 . . ?
C2_4 C3_4 C4_4 112.3(14) . . ?
C2_4 C3_4 H3A_4 109.1 . . ?
C4_4 C3_4 H3A_4 109.1 . . ?
C2_4 C3_4 H3B_4 109.1 . . ?
C4_4 C3_4 H3B_4 109.1 . . ?
H3A_4 C3_4 H3B_4 107.9 . . ?
C5_4 C4_4 C3_4 110.7(15) . . ?
C5_4 C4_4 H4A_4 109.5 . . ?
C3_4 C4_4 H4A_4 109.5 . . ?
C5_4 C4_4 H4B_4 109.5 . . ?
C3_4 C4_4 H4B_4 109.5 . . ?
H4A_4 C4_4 H4B_4 108.1 . . ?
C4_4 C5_4 C6_4 110.8(15) . . ?
C4_4 C5_4 H5A_4 109.5 . . ?
C6_4 C5_4 H5A_4 109.5 . . ?
C4_4 C5_4 H5B_4 109.5 . . ?
C6_4 C5_4 H5B_4 109.5 . . ?
H5A_4 C5_4 H5B_4 108.1 . . ?
C7_4 C6_4 C5_4 115.4(19) . . ?
C7_4 C6_4 H6A_4 108.4 . . ?
C5_4 C6_4 H6A_4 108.4 . . ?
C7_4 C6_4 H6B_4 108.4 . . ?
C5_4 C6_4 H6B_4 108.4 . . ?
H6A_4 C6_4 H6B_4 107.5 . . ?
C6_4 C7_4 C2_4 110.9(17) . . ?
C6_4 C7_4 H7A_4 109.5 . . ?
C2_4 C7_4 H7A_4 109.5 . . ?
C6_4 C7_4 H7B_4 109.5 . . ?
C2_4 C7_4 H7B_4 109.5 . . ?
H7A_4 C7_4 H7B_4 108.0 . . ?
C2_5 O1_5 H1_5 109.5 . . ?
C7_5 C2_5 O1_5 115(3) . . ?
C7_5 C2_5 C3_5 127(3) . . ?
O1_5 C2_5 C3_5 110.1(16) . . ?
C7_5 C2_5 H2_5 99.4 . . ?
O1_5 C2_5 H2_5 99.4 . . ?
C3_5 C2_5 H2_5 99.4 . . ?
C2_5 C3_5 C4_5 112.1(17) . . ?
C2_5 C3_5 H3A_5 109.2 . . ?
C4_5 C3_5 H3A_5 109.2 . . ?
C2_5 C3_5 H3B_5 109.2 . . ?
C4_5 C3_5 H3B_5 109.2 . . ?
H3A_5 C3_5 H3B_5 107.9 . . ?
C5_5 C4_5 C3_5 112.4(18) . . ?
C5_5 C4_5 H4A_5 109.1 . . ?
C3_5 C4_5 H4A_5 109.1 . . ?
C5_5 C4_5 H4B_5 109.1 . . ?
C3_5 C4_5 H4B_5 109.1 . . ?
H4A_5 C4_5 H4B_5 107.8 . . ?
C4_5 C5_5 C6_5 114(2) . . ?
C4_5 C5_5 H5A_5 108.7 . . ?
C6_5 C5_5 H5A_5 108.7 . . ?
C4_5 C5_5 H5B_5 108.7 . . ?
C6_5 C5_5 H5B_5 108.7 . . ?
H5A_5 C5_5 H5B_5 107.6 . . ?
C5_5 C6_5 C7_5 114(2) . . ?
C5_5 C6_5 H6A_5 108.7 . . ?
C7_5 C6_5 H6A_5 108.7 . . ?
C5_5 C6_5 H6B_5 108.7 . . ?
C7_5 C6_5 H6B_5 108.7 . . ?
H6A_5 C6_5 H6B_5 107.6 . . ?
C2_5 C7_5 C6_5 113(3) . . ?
C2_5 C7_5 H7A_5 109.0 . . ?
C6_5 C7_5 H7A_5 109.0 . . ?
C2_5 C7_5 H7B_5 109.0 . . ?
C6_5 C7_5 H7B_5 109.0 . . ?
H7A_5 C7_5 H7B_5 107.8 . . ?
C2_6 O1_6 H1_6 109.5 . . ?
C7_6 C2_6 O1_6 115.5(19) . . ?
C7_6 C2_6 C3_6 114(2) . . ?
O1_6 C2_6 C3_6 109.1(13) . . ?
C7_6 C2_6 H2_6 105.8 . . ?
O1_6 C2_6 H2_6 105.8 . . ?
C3_6 C2_6 H2_6 105.8 . . ?
C4_6 C3_6 C2_6 111.9(14) . . ?
C4_6 C3_6 H3A_6 109.2 . . ?
C2_6 C3_6 H3A_6 109.2 . . ?
C4_6 C3_6 H3B_6 109.2 . . ?
C2_6 C3_6 H3B_6 109.2 . . ?
H3A_6 C3_6 H3B_6 107.9 . . ?
C3_6 C4_6 C5_6 113.4(15) . . ?
C3_6 C4_6 H4A_6 108.9 . . ?
C5_6 C4_6 H4A_6 108.9 . . ?
C3_6 C4_6 H4B_6 108.9 . . ?
C5_6 C4_6 H4B_6 108.9 . . ?
H4A_6 C4_6 H4B_6 107.7 . . ?
C6_6 C5_6 C4_6 114.4(15) . . ?
C6_6 C5_6 H5A_6 108.7 . . ?
C4_6 C5_6 H5A_6 108.7 . . ?
C6_6 C5_6 H5B_6 108.7 . . ?
C4_6 C5_6 H5B_6 108.7 . . ?
H5A_6 C5_6 H5B_6 107.6 . . ?
C5_6 C6_6 C7_6 109.3(17) . . ?
C5_6 C6_6 H6A_6 109.8 . . ?
C7_6 C6_6 H6A_6 109.8 . . ?
C5_6 C6_6 H6B_6 109.8 . . ?
C7_6 C6_6 H6B_6 109.8 . . ?
H6A_6 C6_6 H6B_6 108.3 . . ?
C2_6 C7_6 C6_6 113.3(19) . . ?
C2_6 C7_6 H7A_6 108.9 . . ?
C6_6 C7_6 H7A_6 108.9 . . ?
C2_6 C7_6 H7B_6 108.9 . . ?
C6_6 C7_6 H7B_6 108.9 . . ?
H7A_6 C7_6 H7B_6 107.7 . . ?
C2_7 O1_7 H1_7 109.5 . . ?
O1_7 C2_7 C3_7 109.2(15) . . ?
O1_7 C2_7 C7_7 106(2) . . ?
C3_7 C2_7 C7_7 106(3) . . ?
O1_7 C2_7 H2_7 111.8 . . ?
C3_7 C2_7 H2_7 111.8 . . ?
C7_7 C2_7 H2_7 111.8 . . ?
C2_7 C3_7 C4_7 109.8(19) . . ?
C2_7 C3_7 H3A_7 109.7 . . ?
C4_7 C3_7 H3A_7 109.7 . . ?
C2_7 C3_7 H3B_7 109.7 . . ?
C4_7 C3_7 H3B_7 109.7 . . ?
H3A_7 C3_7 H3B_7 108.2 . . ?
C5_7 C4_7 C3_7 110.1(19) . . ?
C5_7 C4_7 H4A_7 109.6 . . ?
C3_7 C4_7 H4A_7 109.6 . . ?
C5_7 C4_7 H4B_7 109.6 . . ?
C3_7 C4_7 H4B_7 109.6 . . ?
H4A_7 C4_7 H4B_7 108.2 . . ?
C4_7 C5_7 C6_7 112.1(19) . . ?
C4_7 C5_7 H5A_7 109.2 . . ?
C6_7 C5_7 H5A_7 109.2 . . ?
C4_7 C5_7 H5B_7 109.2 . . ?
C6_7 C5_7 H5B_7 109.2 . . ?
H5A_7 C5_7 H5B_7 107.9 . . ?
C7_7 C6_7 C5_7 117(3) . . ?
C7_7 C6_7 H6A_7 108.2 . . ?
C5_7 C6_7 H6A_7 108.2 . . ?
C7_7 C6_7 H6B_7 108.2 . . ?
C5_7 C6_7 H6B_7 108.2 . . ?
H6A_7 C6_7 H6B_7 107.3 . . ?
C6_7 C7_7 C2_7 110(3) . . ?
C6_7 C7_7 H7A_7 109.6 . . ?
C2_7 C7_7 H7A_7 109.6 . . ?
C6_7 C7_7 H7B_7 109.6 . . ?
C2_7 C7_7 H7B_7 109.6 . . ?
H7A_7 C7_7 H7B_7 108.1 . . ?
Co1 O1_8 H1_8 82(7) . . ?
Co1 O1_8 H2_8 118(5) . . ?
H1_8 O1_8 H2_8 128(4) . . ?
Co1 O1_9 H1_9 110(7) . . ?
Co1 O1_9 H2_9 100(10) . . ?
H1_9 O1_9 H2_9 126(4) . . ?

loop_
_geom_bond_atom_site_label_1
_geom_bond_atom_site_label_2
_geom_bond_distance
_geom_bond_site_symmetry_2
_geom_bond_publ_flag
Co1 N9_1 2.077(5) 7_666 ?
Co1 O1_8 2.091(7) . ?
Co1 N8_1 2.099(5) . ?
Co1 O1_9 2.103(7) . ?
Co1 N1_1 2.152(5) . ?
Co1 Cl3 2.5203(18) 1_565 ?
Co2 N11_1 2.014(5) . ?
Co2 Cl5 2.239(2) . ?
Co2 Cl4 2.245(3) . ?
Co2 Cl3 2.3060(18) . ?
N1_1 C6_1 1.348(8) . ?
N1_1 C2_1 1.358(8) . ?
C2_1 C3_1 1.356(9) . ?
C2_1 C7_1 1.475(9) . ?
C3_1 C4_1 1.379(10) . ?
C3_1 H3_1 0.9500 . ?
C4_1 C5_1 1.374(11) . ?
C4_1 H4_1 0.9500 . ?
C5_1 C6_1 1.374(10) . ?
C5_1 H5_1 0.9500 . ?
C6_1 H6_1 0.9500 . ?
C7_1 N8_1 1.333(8) . ?
C7_1 N11_1 1.345(8) . ?
N8_1 N9_1 1.355(7) . ?
N9_1 C10_1 1.323(8) . ?
C10_1 N11_1 1.361(8) . ?
C10_1 H10_1 0.9500 . ?
O1_2 C2_2 1.427(11) . ?
O1_2 H1_2 0.8400 . ?
C2_2 C7_2 1.483(16) . ?
C2_2 C3_2 1.496(11) . ?
C2_2 H2_2 1.0000 . ?
C3_2 C4_2 1.515(12) . ?
C3_2 H3A_2 0.9900 . ?
C3_2 H3B_2 0.9900 . ?
C4_2 C5_2 1.495(12) . ?
C4_2 H4A_2 0.9900 . ?
C4_2 H4B_2 0.9900 . ?
C5_2 C6_2 1.506(12) . ?
C5_2 H5A_2 0.9900 . ?
C5_2 H5B_2 0.9900 . ?
C6_2 C7_2 1.548(19) . ?
C6_2 H6A_2 0.9900 . ?
C6_2 H6B_2 0.9900 . ?
C7_2 H7A_2 0.9900 . ?
C7_2 H7B_2 0.9900 . ?
O1_3 C2_3 1.440(11) . ?
O1_3 H1_3 0.8400 . ?
C2_3 C7_3 1.465(16) . ?
C2_3 C3_3 1.487(12) . ?
C2_3 H2_3 1.0000 . ?
C3_3 C4_3 1.521(12) . ?
C3_3 H3A_3 0.9900 . ?
C3_3 H3B_3 0.9900 . ?
C4_3 C5_3 1.502(12) . ?
C4_3 H4A_3 0.9900 . ?
C4_3 H4B_3 0.9900 . ?
C5_3 C6_3 1.503(12) . ?
C5_3 H5A_3 0.9900 . ?
C5_3 H5B_3 0.9900 . ?
C6_3 C7_3 1.526(17) . ?
C6_3 H6A_3 0.9900 . ?
C6_3 H6B_3 0.9900 . ?
C7_3 H7A_3 0.9900 . ?
C7_3 H7B_3 0.9900 . ?
O1_4 C2_4 1.438(14) . ?
O1_4 H1_4 0.8400 . ?
C2_4 C3_4 1.489(14) . ?
C2_4 C7_4 1.51(3) . ?
C2_4 H2_4 1.0000 . ?
C3_4 C4_4 1.508(13) . ?
C3_4 H3A_4 0.9900 . ?
C3_4 H3B_4 0.9900 . ?
C4_4 C5_4 1.500(14) . ?
C4_4 H4A_4 0.9900 . ?
C4_4 H4B_4 0.9900 . ?
C5_4 C6_4 1.515(14) . ?
C5_4 H5A_4 0.9900 . ?
C5_4 H5B_4 0.9900 . ?
C6_4 C7_4 1.47(3) . ?
C6_4 H6A_4 0.9900 . ?
C6_4 H6B_4 0.9900 . ?
C7_4 H7A_4 0.9900 . ?
C7_4 H7B_4 0.9900 . ?
O1_5 C2_5 1.418(16) . ?
O1_5 H1_5 0.8400 . ?
C2_5 C7_5 1.41(4) . ?
C2_5 C3_5 1.490(15) . ?
C2_5 H2_5 1.0000 . ?
C3_5 C4_5 1.501(14) . ?
C3_5 H3A_5 0.9900 . ?
C3_5 H3B_5 0.9900 . ?
C4_5 C5_5 1.493(15) . ?
C4_5 H4A_5 0.9900 . ?
C4_5 H4B_5 0.9900 . ?
C5_5 C6_5 1.510(15) . ?
C5_5 H5A_5 0.9900 . ?
C5_5 H5B_5 0.9900 . ?
C6_5 C7_5 1.51(4) . ?
C6_5 H6A_5 0.9900 . ?
C6_5 H6B_5 0.9900 . ?
C7_5 H7A_5 0.9900 . ?
C7_5 H7B_5 0.9900 . ?
O1_6 C2_6 1.408(13) . ?
O1_6 H1_6 0.8400 . ?
C2_6 C7_6 1.40(3) . ?
C2_6 C3_6 1.504(14) . ?
C2_6 H2_6 1.0000 . ?
C3_6 C4_6 1.494(13) . ?
C3_6 H3A_6 0.9900 . ?
C3_6 H3B_6 0.9900 . ?
C4_6 C5_6 1.502(14) . ?
C4_6 H4A_6 0.9900 . ?
C4_6 H4B_6 0.9900 . ?
C5_6 C6_6 1.482(14) . ?
C5_6 H5A_6 0.9900 . ?
C5_6 H5B_6 0.9900 . ?
C6_6 C7_6 1.58(2) . ?
C6_6 H6A_6 0.9900 . ?
C6_6 H6B_6 0.9900 . ?
C7_6 H7A_6 0.9900 . ?
C7_6 H7B_6 0.9900 . ?
O1_7 C2_7 1.414(15) . ?
O1_7 H1_7 0.8400 . ?
C2_7 C3_7 1.505(15) . ?
C2_7 C7_7 1.57(4) . ?
C2_7 H2_7 1.0000 . ?
C3_7 C4_7 1.511(15) . ?
C3_7 H3A_7 0.9900 . ?
C3_7 H3B_7 0.9900 . ?
C4_7 C5_7 1.500(15) . ?
C4_7 H4A_7 0.9900 . ?
C4_7 H4B_7 0.9900 . ?
C5_7 C6_7 1.501(15) . ?
C5_7 H5A_7 0.9900 . ?
C5_7 H5B_7 0.9900 . ?
C6_7 C7_7 1.45(4) . ?
C6_7 H6A_7 0.9900 . ?
C6_7 H6B_7 0.9900 . ?
C7_7 H7A_7 0.9900 . ?
C7_7 H7B_7 0.9900 . ?
O1_8 H1_8 0.89(2) . ?
O1_8 H2_8 0.89(2) . ?
O1_9 H1_9 0.90(2) . ?
O1_9 H2_9 0.89(2) . ?
